data_7019745
loop_
_publ_author_name
'Greb, Lutz'
'O\~na-Burgos, Pascual'
'Kubas, Adam'
'Falk, Florian C.'
'Breher, Frank'
'Fink, Karin'
'Paradies, Jan'

_publ_section_title
;
 [2.2]Paracyclophane derived bisphosphines for the activation of hydrogen
 by FLPs: application in domino hydrosilylation/hydrogenation of enones.
;
_journal_issue 30
_journal_name_full 'Dalton transactions (Cambridge, England : 2003)'
_journal_page_first 9056
_journal_page_last 9060
_journal_paper_doi 10.1039/c2dt30374d
_journal_volume 41
_journal_year 2012
_chemical_absolute_configuration ad
_chemical_formula_moiety 'C40 H47 P2, B F4'
_chemical_formula_sum 'C40 H47 B F4 P2'
_chemical_formula_weight 676.53
_chemical_name_systematic
;
?
;
_space_group_crystal_system monoclinic
_space_group_IT_number 4
_space_group_name_Hall 'P 2yb'
_space_group_name_H-M_alt 'P 1 21 1'
_symmetry_space_group_name_Hall 'P 2yb'
_symmetry_space_group_name_H-M 'P 1 21 1'
_atom_sites_solution_hydrogens geom
_atom_sites_solution_primary direct
_atom_sites_solution_secondary difmap
_audit_creation_date 2012-03-20
_audit_creation_method
;
Olex2 1.1
(compiled Nov 1 2011 20:42:30, GUI svn.r3906)
;
_cell_angle_alpha 90.00
_cell_angle_beta 109.34(3)
_cell_angle_gamma 90.00
_cell_formula_units_Z 2
_cell_length_a 9.4616(19)
_cell_length_b 18.149(4)
_cell_length_c 10.749(2)
_cell_measurement_reflns_used 7917
_cell_measurement_temperature 200
_cell_measurement_theta_max 23.57
_cell_measurement_theta_min 2.01
_cell_volume 1741.6(7)
_computing_molecular_graphics
;
O. V. Dolomanov, L. J. Bourhis, R. J. Gildea, J. A. K. Howard and H. Puschmann,
OLEX2: a complete structure solution, refinement and analysis program.
J. Appl. Cryst. (2009). 42, 339-341.
;
_computing_publication_material
;
O. V. Dolomanov, L. J. Bourhis, R. J. Gildea, J. A. K. Howard and H. Puschmann,
OLEX2: a complete structure solution, refinement and analysis program.
J. Appl. Cryst. (2009). 42, 339-341.
;
_computing_structure_refinement
;
SHELXL, G.M. Sheldrick, Acta Cryst.
2008). A64, 112-122
;
_computing_structure_solution 'SHELXS-97 (Sheldrick, 1990)'
_diffrn_ambient_temperature 200.15
_diffrn_measured_fraction_theta_full 0.995
_diffrn_measured_fraction_theta_max 0.995
_diffrn_radiation_monochromator graphite
_diffrn_radiation_type MoK\a
_diffrn_radiation_wavelength 0.71073
_diffrn_reflns_av_R_equivalents 0.1477
_diffrn_reflns_av_unetI/netI 0.1538
_diffrn_reflns_limit_h_max 11
_diffrn_reflns_limit_h_min -10
_diffrn_reflns_limit_k_max 22
_diffrn_reflns_limit_k_min -22
_diffrn_reflns_limit_l_max 13
_diffrn_reflns_limit_l_min -13
_diffrn_reflns_number 14298
_diffrn_reflns_theta_full 26.75
_diffrn_reflns_theta_max 26.75
_diffrn_reflns_theta_min 2.01
_diffrn_source 'fine-focus sealed tube'
_exptl_absorpt_coefficient_mu 0.18
_exptl_absorpt_correction_T_max 0.9162
_exptl_absorpt_correction_T_min 0.6391
_exptl_absorpt_correction_type integration
_exptl_crystal_colour colorless
_exptl_crystal_density_diffrn 1.294
_exptl_crystal_density_method 'not measured'
_exptl_crystal_description prism
_exptl_crystal_F_000 716
_exptl_crystal_size_max 0.376
_exptl_crystal_size_mid 0.297
_exptl_crystal_size_min 0.203
_refine_diff_density_max 0.696
_refine_diff_density_min -0.412
_refine_diff_density_rms 0.075
_refine_ls_abs_structure_details 'Flack H D (1983), Acta Cryst. A39, 876-881'
_refine_ls_abs_structure_Flack -0.05(17)
_refine_ls_extinction_method none
_refine_ls_goodness_of_fit_ref 0.904
_refine_ls_hydrogen_treatment mixed
_refine_ls_matrix_type full
_refine_ls_number_parameters 416
_refine_ls_number_reflns 7282
_refine_ls_number_restraints 1
_refine_ls_restrained_S_all 0.904
_refine_ls_R_factor_all 0.1290
_refine_ls_R_factor_gt 0.0836
_refine_ls_shift/su_max 0.003
_refine_ls_shift/su_mean 0.000
_refine_ls_structure_factor_coef Fsqd
_refine_ls_weighting_details 'calc w=1/[\s^2^(Fo^2^)+(0.1170P)^2^+0.0000P] where P=(Fo^2^+2Fc^2^)/3'
_refine_ls_weighting_scheme calc
_refine_ls_wR_factor_gt 0.2051
_refine_ls_wR_factor_ref 0.2270
_reflns_number_gt 4018
_reflns_number_total 7282
_reflns_threshold_expression >2sigma(I)
_cod_data_source_file c2dt30374d.txt
_cod_data_source_block lg2m
_cod_original_cell_volume 1741.7(6)
_cod_database_code 7019745

loop_
_space_group_symop_id
_space_group_symop_operation_xyz
1 'x, y, z'
2 '-x, y+1/2, -z'

loop_
_atom_site_label
_atom_site_type_symbol
_atom_site_fract_x
_atom_site_fract_y
_atom_site_fract_z
_atom_site_U_iso_or_equiv
_atom_site_adp_type
_atom_site_occupancy
_atom_site_symmetry_multiplicity
_atom_site_calc_flag
_atom_site_refinement_flags
_atom_site_disorder_assembly
_atom_site_disorder_group
P1 P 0.28822(19) 0.39637(9) 0.12233(14) 0.0512(4) Uani 1 1 d . . .
P2 P 0.31728(17) 0.27800(8) 0.44784(13) 0.0454(4) Uani 1 1 d . . .
H2 H 0.407(5) 0.280(3) 0.387(5) 0.034(12) Uiso 1 1 d . . .
F1 F -0.3127(7) 0.2889(4) 0.4358(6) 0.1203(19) Uiso 1 1 d . A .
F2 F -0.1454(7) 0.2014(4) 0.4277(6) 0.1167(18) Uiso 1 1 d . A .
F3A F -0.2589(17) 0.2799(10) 0.2727(15) 0.134(4) Uiso 0.50 1 d P A 1
F3B F -0.3164(14) 0.2365(8) 0.2370(13) 0.112(4) Uiso 0.50 1 d P A 2
F4A F -0.3870(13) 0.1793(6) 0.3951(12) 0.100(3) Uiso 0.50 1 d P A 2
F4B F -0.3929(18) 0.1869(8) 0.3002(17) 0.139(5) Uiso 0.50 1 d P A 1
C1 C 0.4512(7) 0.5060(3) 0.3541(6) 0.0563(16) Uani 1 1 d . . .
H1A H 0.4969 0.5522 0.3981 0.068 Uiso 1 1 calc R . .
H1B H 0.5008 0.4927 0.2893 0.068 Uiso 1 1 calc R . .
C2 C 0.4792(7) 0.4411(4) 0.4629(6) 0.0571(16) Uani 1 1 d . . .
H2A H 0.5023 0.3948 0.4251 0.069 Uiso 1 1 calc R . .
H2B H 0.5671 0.4540 0.5403 0.069 Uiso 1 1 calc R . .
C3 C 0.3461(7) 0.4288(3) 0.5075(5) 0.0462(13) Uani 1 1 d . . .
C4 C 0.2487(7) 0.3669(3) 0.4723(5) 0.0473(14) Uani 1 1 d . . .
C5 C 0.0996(7) 0.3721(3) 0.4702(5) 0.0477(14) Uani 1 1 d . . .
H5 H 0.0361 0.3301 0.4494 0.057 Uiso 1 1 calc R . .
C6 C 0.0445(7) 0.4402(3) 0.4991(6) 0.0503(14) Uani 1 1 d . . .
C7 C 0.1519(8) 0.4914(4) 0.5654(5) 0.0572(16) Uani 1 1 d . . .
H7 H 0.1240 0.5308 0.6107 0.069 Uiso 1 1 calc R . .
C8 C 0.2986(8) 0.4866(4) 0.5673(5) 0.0557(16) Uani 1 1 d . . .
H8 H 0.3681 0.5238 0.6106 0.067 Uiso 1 1 calc R . .
C9 C -0.1167(7) 0.4607(4) 0.4379(6) 0.0603(17) Uani 1 1 d . . .
H9A H -0.1395 0.5030 0.4864 0.072 Uiso 1 1 calc R . .
H9B H -0.1802 0.4188 0.4457 0.072 Uiso 1 1 calc R . .
C10 C -0.1557(8) 0.4818(5) 0.2892(7) 0.0665(18) Uani 1 1 d . . .
H10A H -0.2019 0.4387 0.2344 0.080 Uiso 1 1 calc R . .
H10B H -0.2308 0.5220 0.2681 0.080 Uiso 1 1 calc R . .
C11 C -0.0199(7) 0.5068(4) 0.2522(6) 0.0560(16) Uani 1 1 d . . .
C12 C 0.0440(7) 0.4598(3) 0.1861(5) 0.0493(14) Uani 1 1 d . . .
H12 H -0.0157 0.4220 0.1330 0.059 Uiso 1 1 calc R . .
C13 C 0.1957(7) 0.4657(3) 0.1945(5) 0.0495(14) Uani 1 1 d . . .
C14 C 0.2852(7) 0.5186(3) 0.2821(5) 0.0470(14) Uani 1 1 d . . .
C15 C 0.2098(9) 0.5751(3) 0.3209(6) 0.0579(17) Uani 1 1 d . . .
H15 H 0.2631 0.6186 0.3575 0.069 Uiso 1 1 calc R . .
C16 C 0.0577(8) 0.5700(4) 0.3081(6) 0.0591(17) Uani 1 1 d . . .
H16 H 0.0090 0.6089 0.3370 0.071 Uiso 1 1 calc R . .
C17 C 0.1715(7) 0.2140(3) 0.3538(5) 0.0494(14) Uani 1 1 d . . .
H17 H 0.1004 0.2045 0.4032 0.059 Uiso 1 1 calc R . .
C18 C 0.0847(8) 0.2480(4) 0.2171(6) 0.0560(16) Uani 1 1 d . . .
H18A H 0.0261 0.2909 0.2293 0.067 Uiso 1 1 calc R . .
H18B H 0.1571 0.2656 0.1751 0.067 Uiso 1 1 calc R . .
C19 C -0.0211(8) 0.1921(4) 0.1264(6) 0.0642(18) Uani 1 1 d . . .
H19A H -0.1011 0.1790 0.1629 0.077 Uiso 1 1 calc R . .
H19B H -0.0690 0.2146 0.0385 0.077 Uiso 1 1 calc R . .
C20 C 0.0610(9) 0.1233(4) 0.1117(6) 0.0646(18) Uani 1 1 d . . .
H20A H 0.1366 0.1356 0.0696 0.077 Uiso 1 1 calc R . .
H20B H -0.0106 0.0877 0.0541 0.077 Uiso 1 1 calc R . .
C21 C 0.1387(8) 0.0881(4) 0.2466(7) 0.0599(16) Uani 1 1 d . . .
H21A H 0.0622 0.0735 0.2863 0.072 Uiso 1 1 calc R . .
H21B H 0.1922 0.0431 0.2352 0.072 Uiso 1 1 calc R . .
C22 C 0.2490(8) 0.1407(3) 0.3389(7) 0.0568(16) Uani 1 1 d . . .
H22A H 0.3315 0.1512 0.3040 0.068 Uiso 1 1 calc R . .
H22B H 0.2928 0.1173 0.4264 0.068 Uiso 1 1 calc R . .
C23 C 0.4255(7) 0.2365(3) 0.6075(5) 0.0487(14) Uani 1 1 d . . .
H23 H 0.4801 0.1926 0.5899 0.058 Uiso 1 1 calc R . .
C24 C 0.5398(7) 0.2897(4) 0.6924(6) 0.0595(17) Uani 1 1 d . . .
H24A H 0.4883 0.3346 0.7074 0.071 Uiso 1 1 calc R . .
H24B H 0.6101 0.3043 0.6460 0.071 Uiso 1 1 calc R . .
C25 C 0.6278(9) 0.2546(4) 0.8256(6) 0.071(2) Uani 1 1 d . . .
H25A H 0.6856 0.2120 0.8110 0.085 Uiso 1 1 calc R . .
H25B H 0.6995 0.2910 0.8807 0.085 Uiso 1 1 calc R . .
C26 C 0.5228(9) 0.2294(4) 0.8968(6) 0.070(2) Uani 1 1 d . . .
H26A H 0.4698 0.2725 0.9168 0.084 Uiso 1 1 calc R . .
H26B H 0.5809 0.2058 0.9812 0.084 Uiso 1 1 calc R . .
C27 C 0.4093(9) 0.1750(4) 0.8116(6) 0.0648(18) Uani 1 1 d . . .
H27A H 0.3407 0.1591 0.8588 0.078 Uiso 1 1 calc R . .
H27B H 0.4623 0.1308 0.7956 0.078 Uiso 1 1 calc R . .
C28 C 0.3182(8) 0.2098(4) 0.6793(6) 0.0579(16) Uani 1 1 d . . .
H28A H 0.2594 0.2519 0.6944 0.069 Uiso 1 1 calc R . .
H28B H 0.2474 0.1731 0.6241 0.069 Uiso 1 1 calc R . .
C29 C 0.1411(8) 0.3637(3) -0.0274(6) 0.0519(15) Uani 1 1 d . . .
C30 C 0.0281(8) 0.4065(4) -0.1113(6) 0.0670(19) Uani 1 1 d . . .
H30 H 0.0175 0.4564 -0.0890 0.080 Uiso 1 1 calc R . .
C31 C -0.0693(9) 0.3777(5) -0.2268(7) 0.072(2) Uani 1 1 d . . .
H31 H -0.1455 0.4082 -0.2829 0.086 Uiso 1 1 calc R . .
C32 C -0.0583(9) 0.3070(4) -0.2617(6) 0.070(2) Uani 1 1 d . . .
H32 H -0.1265 0.2880 -0.3413 0.085 Uiso 1 1 calc R . .
C33 C 0.0519(9) 0.2628(4) -0.1813(7) 0.071(2) Uani 1 1 d . . .
H33 H 0.0600 0.2128 -0.2042 0.085 Uiso 1 1 calc R . .
C34 C 0.1525(8) 0.2922(4) -0.0652(6) 0.0595(17) Uani 1 1 d . . .
H34 H 0.2307 0.2619 -0.0112 0.071 Uiso 1 1 calc R . .
C35 C 0.3921(7) 0.4530(4) 0.0398(6) 0.0545(16) Uani 1 1 d . . .
C36 C 0.3435(9) 0.5198(4) -0.0194(6) 0.0643(18) Uani 1 1 d . . .
H36 H 0.2559 0.5418 -0.0113 0.077 Uiso 1 1 calc R . .
C37 C 0.4214(11) 0.5551(5) -0.0910(7) 0.077(2) Uani 1 1 d . . .
H37 H 0.3863 0.6012 -0.1316 0.092 Uiso 1 1 calc R . .
C38 C 0.5457(11) 0.5253(6) -0.1036(8) 0.084(3) Uani 1 1 d . . .
H38 H 0.5973 0.5502 -0.1535 0.101 Uiso 1 1 calc R . .
C39 C 0.5984(9) 0.4597(6) -0.0458(8) 0.083(3) Uani 1 1 d . . .
H39 H 0.6867 0.4393 -0.0552 0.099 Uiso 1 1 calc R . .
C40 C 0.5232(8) 0.4217(5) 0.0280(7) 0.074(2) Uani 1 1 d . . .
H40 H 0.5602 0.3759 0.0689 0.089 Uiso 1 1 calc R . .
B2 B -0.2892(9) 0.2297(5) 0.3680(7) 0.0604(19) Uani 1 1 d . . .

loop_
_atom_site_aniso_label
_atom_site_aniso_U_11
_atom_site_aniso_U_22
_atom_site_aniso_U_33
_atom_site_aniso_U_23
_atom_site_aniso_U_13
_atom_site_aniso_U_12
P1 0.0594(10) 0.0512(8) 0.0368(7) -0.0016(7) 0.0077(7) -0.0012(8)
P2 0.0466(8) 0.0523(8) 0.0351(7) 0.0035(6) 0.0106(6) 0.0013(7)
C1 0.055(4) 0.057(4) 0.050(3) -0.003(3) 0.009(3) -0.010(3)
C2 0.063(4) 0.052(4) 0.050(3) -0.005(3) 0.009(3) -0.005(3)
C3 0.048(3) 0.054(3) 0.029(2) 0.006(2) 0.004(2) 0.002(3)
C4 0.058(4) 0.053(3) 0.029(2) 0.004(2) 0.011(2) 0.003(3)
C5 0.055(4) 0.052(3) 0.034(3) 0.008(2) 0.011(2) 0.004(3)
C6 0.056(4) 0.056(4) 0.038(3) 0.005(3) 0.015(3) 0.008(3)
C7 0.077(5) 0.059(4) 0.034(3) -0.008(3) 0.017(3) -0.001(3)
C8 0.067(4) 0.061(4) 0.031(3) 0.001(3) 0.006(3) -0.004(3)
C9 0.059(4) 0.071(4) 0.052(4) -0.008(3) 0.019(3) 0.007(3)
C10 0.052(4) 0.085(5) 0.056(4) 0.009(3) 0.009(3) 0.020(4)
C11 0.058(4) 0.067(4) 0.040(3) 0.018(3) 0.012(3) 0.015(3)
C12 0.054(4) 0.055(3) 0.032(2) 0.006(2) 0.004(2) 0.004(3)
C13 0.064(4) 0.046(3) 0.034(3) 0.004(2) 0.011(3) -0.004(3)
C14 0.057(4) 0.049(3) 0.032(2) 0.000(2) 0.011(2) -0.007(3)
C15 0.084(5) 0.049(4) 0.046(3) 0.004(3) 0.028(3) 0.000(3)
C16 0.078(5) 0.048(4) 0.052(3) 0.010(3) 0.022(3) 0.024(3)
C17 0.057(4) 0.053(3) 0.035(3) 0.002(2) 0.010(2) -0.003(3)
C18 0.060(4) 0.057(4) 0.041(3) 0.003(3) 0.004(3) -0.003(3)
C19 0.067(4) 0.066(4) 0.046(3) -0.001(3) 0.000(3) -0.017(3)
C20 0.076(5) 0.072(4) 0.045(3) 0.000(3) 0.019(3) -0.010(4)
C21 0.066(4) 0.054(4) 0.061(4) -0.004(3) 0.024(3) 0.002(3)
C22 0.060(4) 0.049(3) 0.056(3) 0.000(3) 0.012(3) 0.004(3)
C23 0.052(3) 0.054(3) 0.037(3) 0.003(2) 0.010(2) 0.000(3)
C24 0.052(4) 0.081(5) 0.041(3) 0.006(3) 0.008(3) -0.004(3)
C25 0.074(5) 0.073(5) 0.043(3) 0.010(3) -0.011(3) 0.008(4)
C26 0.088(5) 0.079(5) 0.031(3) 0.009(3) 0.004(3) 0.010(4)
C27 0.086(5) 0.064(4) 0.040(3) 0.009(3) 0.014(3) 0.003(4)
C28 0.072(4) 0.056(4) 0.041(3) 0.006(3) 0.012(3) 0.000(3)
C29 0.068(4) 0.053(3) 0.038(3) -0.007(2) 0.022(3) -0.006(3)
C30 0.076(5) 0.063(4) 0.047(3) -0.003(3) 0.001(3) -0.006(4)
C31 0.068(4) 0.095(6) 0.045(3) -0.002(4) 0.008(3) -0.007(4)
C32 0.080(5) 0.086(5) 0.040(3) -0.025(3) 0.013(3) -0.017(4)
C33 0.078(5) 0.072(5) 0.068(4) -0.026(4) 0.031(4) -0.019(4)
C34 0.067(4) 0.067(4) 0.047(3) -0.012(3) 0.022(3) -0.014(3)
C35 0.057(4) 0.065(4) 0.040(3) -0.012(3) 0.013(3) -0.014(3)
C36 0.087(5) 0.059(4) 0.044(3) -0.009(3) 0.017(3) -0.014(4)
C37 0.095(6) 0.089(5) 0.049(4) -0.012(4) 0.027(4) -0.033(5)
C38 0.084(6) 0.118(7) 0.053(4) -0.007(5) 0.026(4) -0.041(6)
C39 0.054(4) 0.130(8) 0.062(5) -0.030(5) 0.018(4) -0.020(5)
C40 0.053(4) 0.107(6) 0.054(4) -0.029(4) 0.008(3) -0.012(4)
B2 0.054(4) 0.072(5) 0.048(4) -0.008(4) 0.007(3) 0.005(4)

loop_
_atom_type_symbol
_atom_type_description
_atom_type_scat_dispersion_real
_atom_type_scat_dispersion_imag
_atom_type_scat_source
C C 0.0033 0.0016 'International Tables Vol C Tables 4.2.6.8 and 6.1.1.4'
H H 0.0000 0.0000 'International Tables Vol C Tables 4.2.6.8 and 6.1.1.4'
B B 0.0013 0.0007 'International Tables Vol C Tables 4.2.6.8 and 6.1.1.4'
F F 0.0171 0.0103 'International Tables Vol C Tables 4.2.6.8 and 6.1.1.4'
P P 0.1023 0.0942 'International Tables Vol C Tables 4.2.6.8 and 6.1.1.4'

loop_
_geom_angle_atom_site_label_1
_geom_angle_atom_site_label_2
_geom_angle_atom_site_label_3
_geom_angle
C29 P1 C13 105.1(3)
C35 P1 C13 103.0(3)
C35 P1 C29 97.4(3)
C4 P2 C17 114.2(3)
C4 P2 C23 110.4(3)
C17 P2 C23 109.8(3)
C14 C1 C2 111.8(5)
C3 C2 C1 112.6(5)
C4 C3 C2 124.7(5)
C8 C3 C2 118.1(6)
C8 C3 C4 116.2(6)
C3 C4 P2 121.1(5)
C5 C4 P2 118.0(5)
C5 C4 C3 120.5(5)
C4 C5 C6 119.7(6)
C5 C6 C9 121.2(6)
C7 C6 C5 116.0(6)
C7 C6 C9 121.7(6)
C8 C7 C6 121.7(6)
C3 C8 C7 121.4(6)
C6 C9 C10 111.8(5)
C11 C10 C9 113.8(5)
C12 C11 C10 120.1(6)
C12 C11 C16 118.6(6)
C16 C11 C10 120.0(6)
C11 C12 C13 122.1(6)
C12 C13 P1 122.3(4)
C12 C13 C14 117.8(6)
C14 C13 P1 118.8(5)
C13 C14 C1 121.7(5)
C15 C14 C1 120.4(5)
C15 C14 C13 116.6(6)
C14 C15 C16 122.3(6)
C11 C16 C15 118.4(6)
C18 C17 P2 109.6(4)
C22 C17 P2 107.8(4)
C22 C17 C18 111.2(5)
C19 C18 C17 111.7(5)
C20 C19 C18 111.5(6)
C19 C20 C21 110.4(6)
C22 C21 C20 111.6(6)
C21 C22 C17 111.1(5)
C24 C23 P2 111.5(4)
C24 C23 C28 110.9(5)
C28 C23 P2 109.8(4)
C23 C24 C25 110.9(6)
C26 C25 C24 110.7(6)
C25 C26 C27 110.1(6)
C26 C27 C28 111.0(6)
C27 C28 C23 109.4(6)
C30 C29 P1 125.8(5)
C34 C29 P1 116.8(5)
C34 C29 C30 117.1(6)
C31 C30 C29 120.9(7)
C32 C31 C30 121.4(7)
C31 C32 C33 119.6(6)
C32 C33 C34 119.3(7)
C29 C34 C33 121.7(7)
C36 C35 P1 124.4(6)
C36 C35 C40 118.9(7)
C40 C35 P1 116.4(6)
C35 C36 C37 120.5(8)
C38 C37 C36 120.9(9)
C37 C38 C39 120.5(8)
C38 C39 C40 120.7(8)
C35 C40 C39 118.4(8)
F1 B2 F2 110.6(6)
F1 B2 F3A 89.4(8)
F1 B2 F4A 99.7(8)
F2 B2 F3A 99.4(9)
F2 B2 F4A 105.9(8)
F3B B2 F1 118.6(9)
F3B B2 F2 109.5(8)
F3B B2 F3A 39.6(7)
F3B B2 F4A 111.5(9)
F4A B2 F3A 147.9(10)
F4B B2 F1 123.9(10)
F4B B2 F2 119.1(9)
F4B B2 F3A 105.8(11)
F4B B2 F3B 67.4(10)
F4B B2 F4A 44.2(8)

loop_
_geom_bond_atom_site_label_1
_geom_bond_atom_site_label_2
_geom_bond_distance
P1 C13 1.845(7)
P1 C29 1.843(6)
P1 C35 1.840(7)
P2 C4 1.790(6)
P2 C17 1.831(6)
P2 C23 1.844(6)
F1 B2 1.356(10)
F2 B2 1.396(10)
F3A B2 1.467(17)
F3B B2 1.350(14)
F4A B2 1.399(14)
F4B B2 1.274(17)
C1 C2 1.618(9)
C1 C14 1.521(9)
C2 C3 1.505(9)
C3 C4 1.423(8)
C3 C8 1.380(9)
C4 C5 1.407(9)
C5 C6 1.415(9)
C6 C7 1.387(9)
C6 C9 1.495(9)
C7 C8 1.385(10)
C9 C10 1.565(9)
C10 C11 1.534(10)
C11 C12 1.373(9)
C11 C16 1.387(10)
C12 C13 1.412(9)
C13 C14 1.413(8)
C14 C15 1.389(9)
C15 C16 1.403(10)
C17 C18 1.555(8)
C17 C22 1.553(9)
C18 C19 1.527(9)
C19 C20 1.507(11)
C20 C21 1.531(9)
C21 C22 1.516(9)
C23 C24 1.511(9)
C23 C28 1.542(9)
C24 C25 1.536(8)
C25 C26 1.512(11)
C26 C27 1.522(10)
C27 C28 1.534(8)
C29 C30 1.386(10)
C29 C34 1.376(9)
C30 C31 1.381(9)
C31 C32 1.350(10)
C32 C33 1.372(11)
C33 C34 1.399(9)
C35 C36 1.375(10)
C35 C40 1.408(10)
C36 C37 1.387(11)
C37 C38 1.343(13)
C38 C39 1.357(13)
C39 C40 1.410(12)
